data_1531670
loop_
_publ_author_name
'Kim, J.S.'
'Choi, Y.-N.'
'Lee, C.H.'
'Kim, S.-H.'
'Lee, Y.-W.'

_publ_section_title
;
 Crystal structure analysis of uranium oxides
;
_journal_name_full 'Journal of the Korean Ceramic Society'
_journal_page_first 967
_journal_page_last 972
_journal_volume 38
_journal_year 2001
_chemical_formula_sum 'O2.234 U'
_chemical_name_systematic 'U O2.234'
_space_group_IT_number 220
_symmetry_space_group_name_Hall 'I -4bd 2c 3'
_symmetry_space_group_name_H-M 'I -4 3 d'
_cell_angle_alpha 90
_cell_angle_beta 90
_cell_angle_gamma 90
_cell_formula_units_Z 256
_cell_length_a 21.8761
_cell_length_b 21.8761
_cell_length_c 21.8761
_cell_volume 10469.108
_citation_journal_id_ASTM HSHAF7
_cod_data_source_file Kim_HSHAF7_2001_633.cif
_cod_data_source_block O2.234U1
_cod_original_cell_volume 10469.11
_cod_original_formula_sum 'O2.234 U1'
_cod_database_code 1531670

loop_
_symmetry_equiv_pos_as_xyz
x,y,z
y+1/4,-x+3/4,-z+1/4
-x,-y+1/2,z
-y+3/4,x+3/4,-z+1/4
x,-y,-z+1/2
-y+1/4,-x+3/4,z+3/4
-x,y+1/2,-z+1/2
y+3/4,x+3/4,z+3/4
z,x,y
x+1/4,-z+3/4,-y+1/4
-z,-x+1/2,y
-x+3/4,z+3/4,-y+1/4
z,-x,-y+1/2
-x+1/4,-z+3/4,y+3/4
-z,x+1/2,-y+1/2
x+3/4,z+3/4,y+3/4
y,z,x
y,-z,-x+1/2
-z+1/4,-y+3/4,x+3/4
-y,z+1/2,-x+1/2
z+1/4,y+1/4,x+1/4
-y+1/2,-z,x+1/2
-z+1/4,y+1/4,-x+3/4
z+3/4,-y+1/4,-x+3/4
x+1/2,y+1/2,z+1/2
y+3/4,-x+5/4,-z+3/4
-x+1/2,-y+1,z+1/2
-y+5/4,x+5/4,-z+3/4
x+1/2,-y+1/2,-z+1
-y+3/4,-x+5/4,z+5/4
-x+1/2,y+1,-z+1
y+5/4,x+5/4,z+5/4
z+1/2,x+1/2,y+1/2
x+3/4,-z+5/4,-y+3/4
-z+1/2,-x+1,y+1/2
-x+5/4,z+5/4,-y+3/4
z+1/2,-x+1/2,-y+1
-x+3/4,-z+5/4,y+5/4
-z+1/2,x+1,-y+1
x+5/4,z+5/4,y+5/4
y+1/2,z+1/2,x+1/2
y+1/2,-z+1/2,-x+1
-z+3/4,-y+5/4,x+5/4
-y+1/2,z+1,-x+1
z+3/4,y+3/4,x+3/4
-y+1,-z+1/2,x+1
-z+3/4,y+3/4,-x+5/4
z+5/4,-y+3/4,-x+5/4

loop_
_atom_site_label
_atom_site_type_symbol
_atom_site_fract_x
_atom_site_fract_y
_atom_site_fract_z
_atom_site_occupancy
_atom_site_U_iso_or_equiv
U1 U+4 0 0 0 1 0.0
O2 O-2 -0.015 -0.0097 0.3514 1 0.0
O9 O-2 -0.0614 0.06 0.447 1 0.0
U7 U+4 -0.0082 0.125 0.1307 1 0.0
O1 O-2 -0.0337 0.089 0.2536 1 0.0
O8 O-2 -0.0577 0.0643 0.0576 1 0.0
O4 O-2 0.059 0.059 0.059 1 0.0
U2 U+4 0.25 0 0.25 1 0.0
O14 O-2 0.875 0 0.25 1 0.0
O11 O-2 -0.0663 0.1886 0.323 1 0.0
O3 O-2 0.8938 0.084 0.3296 1 0.0
O12 O-2 0.0686 0.0584 0.3075 1 0.0
O13 O-2 -0.0648 0.1961 0.4436 1 0.0
U3 U+4 0.125 0.125 0.25 1 0.0
U4 U+4 0.0067 0 0.25 1 0.0
U5 U+4 0.8792 0.0045 0.1244 1 0.0
O5 O-2 0.1812 0.1812 0.1812 1 0.0
O6 O-2 0.0563 0.1848 0.1853 1 0.0
U6 U+4 -0.0053 0.1177 0.3724 1 0.0
O7 O-2 0.0712 0.0637 0.1926 1 0.0
O10 O-2 -0.066 0.1999 0.1885 1 0.0
